data_4500839
loop_
_publ_author_name
'Karmakar, Anirban'
'Titi, Hatem M.'
'Goldberg, Israel'

_publ_section_title
;
 Coordination Polymers of
 5-(2-Amino/Acetamido-4-carboxyphenoxy)-benzene-1,3-dioic Acids with
 Transition Metal Ions: Synthesis, Structure, and Catalytic Activity
;
_journal_issue 6
_journal_name_full 'Crystal Growth &amp; Design'
_journal_page_first 2621
_journal_paper_doi 10.1021/cg200350j
_journal_volume 11
_journal_year 2011
_chemical_formula_moiety 'C15 H11 N O7, C H4 O'
_chemical_formula_sum 'C16 H15 N O8'
_chemical_formula_weight 349.29
_chemical_name_systematic
; 
 ? 
;
_space_group_IT_number 2
_symmetry_cell_setting triclinic
_symmetry_space_group_name_Hall '-P 1'
_symmetry_space_group_name_H-M 'P -1'
_atom_sites_solution_hydrogens geom
_atom_sites_solution_primary direct
_atom_sites_solution_secondary difmap
_audit_creation_method SHELXL-97
_cell_angle_alpha 89.004(2)
_cell_angle_beta 97.499(2)
_cell_angle_gamma 100.658(2)
_cell_formula_units_Z 2
_cell_length_a 4.9895(3)
_cell_length_b 11.2668(6)
_cell_length_c 13.4131(8)
_cell_measurement_reflns_used 2842
_cell_measurement_temperature 110(2)
_cell_measurement_theta_max 27.49
_cell_measurement_theta_min 2.39
_cell_volume 734.66(7)
_computing_cell_refinement Denzo
_computing_data_collection 'Collect, Nonius B.V.'
_computing_data_reduction 'Denzo & Scalepack'
_computing_structure_refinement 'SHELXL-97 (Sheldrick, 1997)'
_computing_structure_solution SIR-97
_diffrn_ambient_temperature 110(2)
_diffrn_detector_area_resol_mean 12.8
_diffrn_measured_fraction_theta_full 0.974
_diffrn_measured_fraction_theta_max 0.974
_diffrn_measurement_device_type 'Nonius KappaCCD'
_diffrn_measurement_method '1 deg. \w scans'
_diffrn_radiation_monochromator graphite
_diffrn_radiation_source 'fine-focus sealed tube'
_diffrn_radiation_type MoK\a
_diffrn_radiation_wavelength 0.71073
_diffrn_reflns_av_R_equivalents 0.0420
_diffrn_reflns_av_sigmaI/netI 0.0443
_diffrn_reflns_limit_h_max 6
_diffrn_reflns_limit_h_min 0
_diffrn_reflns_limit_k_max 14
_diffrn_reflns_limit_k_min -14
_diffrn_reflns_limit_l_max 17
_diffrn_reflns_limit_l_min -17
_diffrn_reflns_number 8962
_diffrn_reflns_theta_full 27.49
_diffrn_reflns_theta_max 27.49
_diffrn_reflns_theta_min 2.39
_diffrn_standards_number 0
_exptl_absorpt_coefficient_mu 0.129
_exptl_absorpt_correction_type none
_exptl_crystal_colour colorless
_exptl_crystal_density_diffrn 1.579
_exptl_crystal_density_method 'not measured'
_exptl_crystal_description plates
_exptl_crystal_F_000 364
_exptl_crystal_size_max 0.30
_exptl_crystal_size_mid 0.15
_exptl_crystal_size_min 0.10
_refine_diff_density_max 0.377
_refine_diff_density_min -0.287
_refine_diff_density_rms 0.061
_refine_ls_extinction_method none
_refine_ls_goodness_of_fit_ref 1.040
_refine_ls_hydrogen_treatment constr
_refine_ls_matrix_type full
_refine_ls_number_parameters 230
_refine_ls_number_reflns 3296
_refine_ls_number_restraints 0
_refine_ls_restrained_S_all 1.040
_refine_ls_R_factor_all 0.0718
_refine_ls_R_factor_gt 0.0515
_refine_ls_shift/su_max 0.000
_refine_ls_shift/su_mean 0.000
_refine_ls_structure_factor_coef Fsqd
_refine_ls_weighting_details 'calc w=1/[\s^2^(Fo^2^)+(0.0651P)^2^+0.4660P] where P=(Fo^2^+2Fc^2^)/3'
_refine_ls_weighting_scheme calc
_refine_ls_wR_factor_gt 0.1243
_refine_ls_wR_factor_ref 0.1364
_reflns_number_gt 2561
_reflns_number_total 3296
_reflns_threshold_expression >2sigma(I)
_cod_data_source_file cg200350j_si_001.cif
_cod_data_source_block 3
_cod_database_code 4500839

loop_
_symmetry_equiv_pos_as_xyz
'x, y, z'
'-x, -y, -z'

loop_
_atom_site_label
_atom_site_type_symbol
_atom_site_fract_x
_atom_site_fract_y
_atom_site_fract_z
_atom_site_U_iso_or_equiv
_atom_site_adp_type
_atom_site_occupancy
_atom_site_symmetry_multiplicity
_atom_site_calc_flag
_atom_site_refinement_flags
O1 O 1.2730(3) 0.41432(12) 0.89459(10) 0.0222(3) Uani 1 1 d .
H1 H 1.4196 0.4648 0.9075 0.033 Uiso 1 1 calc R
O2 O 1.2567(3) 0.43554(12) 1.05958(10) 0.0218(3) Uani 1 1 d .
C3 C 1.1599(4) 0.38906(17) 0.97751(14) 0.0186(4) Uani 1 1 d .
C4 C 0.9020(4) 0.29751(16) 0.96541(14) 0.0179(4) Uani 1 1 d .
C5 C 0.7654(4) 0.27242(17) 1.04956(14) 0.0183(4) Uani 1 1 d .
H5 H 0.8377 0.3139 1.1111 0.022 Uiso 1 1 calc R
C6 C 0.5248(4) 0.18740(17) 1.04428(14) 0.0178(4) Uani 1 1 d .
C7 C 0.3910(4) 0.16520(17) 1.13821(15) 0.0192(4) Uani 1 1 d .
O8 O 0.1576(3) 0.08924(12) 1.12955(10) 0.0223(3) Uani 1 1 d .
H8 H 0.0968 0.0825 1.1853 0.033 Uiso 1 1 calc R
O9 O 0.4999(3) 0.21654(13) 1.21716(10) 0.0250(3) Uani 1 1 d .
C10 C 0.4167(4) 0.12696(17) 0.95388(14) 0.0176(4) Uani 1 1 d .
H10 H 0.2500 0.0696 0.9493 0.021 Uiso 1 1 calc R
C11 C 0.5563(4) 0.15197(17) 0.87091(14) 0.0182(4) Uani 1 1 d .
C12 C 0.7993(4) 0.23633(17) 0.87485(14) 0.0190(4) Uani 1 1 d .
H12 H 0.8930 0.2519 0.8174 0.023 Uiso 1 1 calc R
O13 O 0.4544(3) 0.08488(12) 0.78289(10) 0.0197(3) Uani 1 1 d .
C14 C 0.2745(4) 0.13271(17) 0.71258(14) 0.0183(4) Uani 1 1 d .
C15 C 0.3057(4) 0.25489(17) 0.68964(14) 0.0196(4) Uani 1 1 d .
H15 H 0.4555 0.3108 0.7228 0.023 Uiso 1 1 calc R
C16 C 0.1153(4) 0.29445(18) 0.61768(14) 0.0209(4) Uani 1 1 d .
H16 H 0.1359 0.3777 0.6012 0.025 Uiso 1 1 calc R
C17 C -0.1053(4) 0.21240(17) 0.56976(14) 0.0199(4) Uani 1 1 d .
C18 C -0.3155(4) 0.25090(18) 0.49315(15) 0.0221(4) Uani 1 1 d .
O19 O -0.2788(3) 0.36929(13) 0.48014(12) 0.0296(4) Uani 1 1 d .
H19 H -0.3876 0.3852 0.4306 0.044 Uiso 1 1 calc R
O20 O -0.5017(3) 0.18032(13) 0.44690(11) 0.0300(4) Uani 1 1 d .
C21 C -0.1316(4) 0.08932(17) 0.59235(14) 0.0201(4) Uani 1 1 d .
H21 H -0.2800 0.0331 0.5587 0.024 Uiso 1 1 calc R
C22 C 0.0578(4) 0.04922(17) 0.66351(14) 0.0185(4) Uani 1 1 d .
N23 N 0.0235(3) -0.07435(14) 0.69402(12) 0.0205(4) Uani 1 1 d .
H23A H -0.1213 -0.1239 0.6532 0.025 Uiso 1 1 d R
H23B H 0.1947 -0.1057 0.7001 0.025 Uiso 1 1 d R
O24 O 0.5478(3) 0.57348(14) 0.68927(12) 0.0330(4) Uani 1 1 d .
H24 H 0.5360 0.6446 0.7289 0.040 Uiso 1 1 d R
C25 C 0.8287(5) 0.5651(2) 0.69219(19) 0.0393(6) Uani 1 1 d .
H25A H 0.9396 0.6463 0.6903 0.059 Uiso 1 1 calc R
H25B H 0.8518 0.5182 0.6341 0.059 Uiso 1 1 calc R
H25C H 0.8888 0.5249 0.7543 0.059 Uiso 1 1 calc R

loop_
_atom_site_aniso_label
_atom_site_aniso_U_11
_atom_site_aniso_U_22
_atom_site_aniso_U_33
_atom_site_aniso_U_23
_atom_site_aniso_U_13
_atom_site_aniso_U_12
O1 0.0176(7) 0.0228(7) 0.0231(7) -0.0016(6) 0.0020(6) -0.0043(5)
O2 0.0192(7) 0.0229(7) 0.0208(7) -0.0029(6) 0.0004(6) -0.0012(5)
C3 0.0169(9) 0.0171(9) 0.0219(10) -0.0009(7) 0.0000(8) 0.0051(7)
C4 0.0154(9) 0.0160(9) 0.0218(10) 0.0007(7) -0.0002(8) 0.0035(7)
C5 0.0186(9) 0.0168(9) 0.0183(9) -0.0014(7) -0.0018(8) 0.0030(7)
C6 0.0172(9) 0.0170(9) 0.0190(9) 0.0020(7) 0.0010(8) 0.0039(7)
C7 0.0203(9) 0.0158(9) 0.0212(10) 0.0002(7) 0.0010(8) 0.0037(7)
O8 0.0199(7) 0.0245(7) 0.0203(7) 0.0020(6) 0.0029(6) -0.0017(6)
O9 0.0269(8) 0.0261(7) 0.0196(7) -0.0039(6) 0.0024(6) -0.0013(6)
C10 0.0151(9) 0.0152(8) 0.0215(9) 0.0010(7) -0.0007(7) 0.0020(7)
C11 0.0174(9) 0.0167(9) 0.0192(9) -0.0025(7) -0.0034(7) 0.0033(7)
C12 0.0181(9) 0.0194(9) 0.0193(9) -0.0001(7) 0.0001(8) 0.0044(8)
O13 0.0199(7) 0.0195(7) 0.0178(7) -0.0033(5) -0.0034(5) 0.0026(5)
C14 0.0153(9) 0.0229(10) 0.0164(9) -0.0007(7) 0.0020(7) 0.0026(7)
C15 0.0187(9) 0.0196(9) 0.0180(9) -0.0030(7) 0.0006(8) -0.0014(7)
C16 0.0230(10) 0.0195(9) 0.0199(10) 0.0001(7) 0.0042(8) 0.0023(8)
C17 0.0199(10) 0.0213(10) 0.0173(9) -0.0005(7) 0.0006(8) 0.0020(8)
C18 0.0239(10) 0.0236(10) 0.0172(9) -0.0010(8) 0.0014(8) 0.0009(8)
O19 0.0324(9) 0.0211(7) 0.0308(8) 0.0021(6) -0.0092(7) 0.0028(6)
O20 0.0292(8) 0.0268(8) 0.0274(8) 0.0004(6) -0.0109(6) -0.0018(6)
C21 0.0188(9) 0.0214(10) 0.0183(9) -0.0005(7) 0.0009(8) -0.0001(8)
C22 0.0188(9) 0.0181(9) 0.0173(9) -0.0001(7) 0.0032(7) -0.0002(7)
N23 0.0206(8) 0.0168(8) 0.0210(8) -0.0004(6) -0.0020(7) -0.0009(6)
O24 0.0370(9) 0.0294(8) 0.0306(8) -0.0032(6) -0.0037(7) 0.0064(7)
C25 0.0400(14) 0.0419(14) 0.0364(13) -0.0081(11) 0.0026(11) 0.0092(11)

loop_
_atom_type_symbol
_atom_type_description
_atom_type_scat_dispersion_real
_atom_type_scat_dispersion_imag
_atom_type_scat_source
C C 0.0033 0.0016 'International Tables Vol C Tables 4.2.6.8 and 6.1.1.4'
H H 0.0000 0.0000 'International Tables Vol C Tables 4.2.6.8 and 6.1.1.4'
N N 0.0061 0.0033 'International Tables Vol C Tables 4.2.6.8 and 6.1.1.4'
O O 0.0106 0.0060 'International Tables Vol C Tables 4.2.6.8 and 6.1.1.4'

loop_
_geom_angle_atom_site_label_1
_geom_angle_atom_site_label_2
_geom_angle_atom_site_label_3
_geom_angle
C3 O1 H1 109.5
O2 C3 O1 123.81(17)
O2 C3 C4 121.39(17)
O1 C3 C4 114.80(16)
C5 C4 C12 120.31(17)
C5 C4 C3 117.16(17)
C12 C4 C3 122.51(17)
C6 C5 C4 120.48(18)
C6 C5 H5 119.8
C4 C5 H5 119.8
C5 C6 C10 119.96(17)
C5 C6 C7 117.22(17)
C10 C6 C7 122.82(17)
O9 C7 O8 123.70(18)
O9 C7 C6 120.54(17)
O8 C7 C6 115.76(16)
C7 O8 H8 109.5
C11 C10 C6 118.96(17)
C11 C10 H10 120.5
C6 C10 H10 120.5
C10 C11 C12 121.97(18)
C10 C11 O13 118.10(17)
C12 C11 O13 119.84(17)
C11 C12 C4 118.31(18)
C11 C12 H12 120.8
C4 C12 H12 120.8
C14 O13 C11 117.23(14)
O13 C14 C15 123.44(17)
O13 C14 C22 115.54(17)
C15 C14 C22 121.00(18)
C14 C15 C16 119.36(18)
C14 C15 H15 120.3
C16 C15 H15 120.3
C15 C16 C17 120.20(18)
C15 C16 H16 119.9
C17 C16 H16 119.9
C16 C17 C21 119.84(18)
C16 C17 C18 122.02(18)
C21 C17 C18 118.13(17)
O20 C18 O19 123.38(19)
O20 C18 C17 123.12(18)
O19 C18 C17 113.49(17)
C18 O19 H19 109.5
C22 C21 C17 120.26(18)
C22 C21 H21 119.9
C17 C21 H21 119.9
C21 C22 C14 119.31(18)
C21 C22 N23 121.41(17)
C14 C22 N23 119.06(17)
C22 N23 H23A 112.1
C22 N23 H23B 112.7
H23A N23 H23B 112.4
C25 O24 H24 108.5
O24 C25 H25A 109.5
O24 C25 H25B 109.5
H25A C25 H25B 109.5
O24 C25 H25C 109.5
H25A C25 H25C 109.5
H25B C25 H25C 109.5

loop_
_geom_bond_atom_site_label_1
_geom_bond_atom_site_label_2
_geom_bond_distance
O1 C3 1.315(2)
O1 H1 0.8400
O2 C3 1.228(2)
C3 C4 1.485(3)
C4 C5 1.392(3)
C4 C12 1.396(3)
C5 C6 1.385(3)
C5 H5 0.9500
C6 C10 1.395(3)
C6 C7 1.498(3)
C7 O9 1.227(2)
C7 O8 1.304(2)
O8 H8 0.8400
C10 C11 1.386(3)
C10 H10 0.9500
C11 C12 1.391(3)
C11 O13 1.399(2)
C12 H12 0.9500
O13 C14 1.388(2)
C14 C15 1.390(3)
C14 C22 1.395(3)
C15 C16 1.391(3)
C15 H15 0.9500
C16 C17 1.392(3)
C16 H16 0.9500
C17 C21 1.400(3)
C17 C18 1.488(3)
C18 O20 1.214(2)
C18 O19 1.324(2)
O19 H19 0.8400
C21 C22 1.384(3)
C21 H21 0.9500
C22 N23 1.430(2)
N23 H23A 0.9446
N23 H23B 0.9763
O24 C25 1.418(3)
O24 H24 0.9840
C25 H25A 0.9800
C25 H25B 0.9800
C25 H25C 0.9800

loop_
_geom_hbond_atom_site_label_D
_geom_hbond_atom_site_label_H
_geom_hbond_atom_site_label_A
_geom_hbond_distance_DH
_geom_hbond_distance_HA
_geom_hbond_distance_DA
_geom_hbond_angle_DHA
_geom_hbond_site_symmetry_A
O1 H1 O2 0.84 1.80 2.6340(19) 176 2_867
O8 H8 N23 0.84 1.79 2.633(2) 178 2_557
O19 H19 O24 0.84 1.79 2.618(2) 167 2_566
N23 H23A O20 0.94 2.16 3.069(2) 161 2_456
N23 H23B O9 0.98 2.31 3.200(2) 152 2_657
O24 H24 O9 0.98 1.78 2.760(2) 171 2_667

loop_
_cod_related_entry_id
_cod_related_entry_database
_cod_related_entry_code
1 ChemSpider 30661315
